data_2013731
loop_
_publ_author_name
'Tali Lavy'
'Yana Sheynin'
'Moshe Kapon'
'Menahem Kaftory'

_publ_section_title
;
 Inclusion compounds of 2,5-diphenylhydroquinone
;
_journal_issue 1
_journal_name_full 'Acta Crystallographica Section C'
_journal_page_first o50
_journal_page_last o53
_journal_paper_doi 10.1107/S0108270103022716
_journal_volume 60
_journal_year 2004
_chemical_formula_iupac 'C18 H14 O2, 2C5 H5 N O'
_chemical_formula_moiety 'C18 H14 O2, 2C5 H5 N O'
_chemical_formula_sum 'C28 H24 N2 O4'
_chemical_formula_weight 452.49
_chemical_name_systematic
;
2,5-diphenylhydroquinone--2-pyridone (1/2)
;
_space_group_IT_number 2
_symmetry_cell_setting triclinic
_symmetry_space_group_name_Hall '-P 1'
_symmetry_space_group_name_H-M 'P -1'
_atom_sites_solution_hydrogens geom
_atom_sites_solution_primary direct
_atom_sites_solution_secondary difmap
_audit_creation_method SHELXL-97
_cell_angle_alpha 70.746(2)
_cell_angle_beta 73.108(2)
_cell_angle_gamma 73.807(2)
_cell_formula_units_Z 1
_cell_length_a 6.5100(10)
_cell_length_b 8.9710(10)
_cell_length_c 11.085(2)
_cell_measurement_reflns_used 2021
_cell_measurement_temperature 293(2)
_cell_measurement_theta_max 25.04
_cell_measurement_theta_min 2.46
_cell_volume 572.66(15)
_computing_cell_refinement 'Denzo SMN (Otwinowski & Minor 1997)'
_computing_data_collection 'Collect (Nonius, 2000)'
_computing_data_reduction 'Denzo SMN'
_computing_molecular_graphics 'Ortep-3 for Windows (Farrugia, 1997)'
_computing_structure_refinement 'SHELXL97 (Sheldrick, 1997)'
_computing_structure_solution 'SHELXS97 (Sheldrick, 1997)'
_diffrn_ambient_temperature 293(2)
_diffrn_detector_area_resol_mean 95
_diffrn_measured_fraction_theta_full 0.995
_diffrn_measured_fraction_theta_max 0.995
_diffrn_measurement_device_type 'Nonius KappaCCD'
_diffrn_measurement_method '\f scan'
_diffrn_radiation_monochromator graphite
_diffrn_radiation_source 'fine-focus sealed tube'
_diffrn_radiation_type MoK\a
_diffrn_radiation_wavelength 0.71073
_diffrn_reflns_av_R_equivalents 0.0000
_diffrn_reflns_av_sigmaI/netI 0.0352
_diffrn_reflns_limit_h_max 7
_diffrn_reflns_limit_h_min 0
_diffrn_reflns_limit_k_max 10
_diffrn_reflns_limit_k_min -9
_diffrn_reflns_limit_l_max 13
_diffrn_reflns_limit_l_min -12
_diffrn_reflns_number 2021
_diffrn_reflns_theta_full 25.04
_diffrn_reflns_theta_max 25.04
_diffrn_reflns_theta_min 2.46
_diffrn_standards_decay_% none
_diffrn_standards_number none
_exptl_absorpt_coefficient_mu 0.088
_exptl_absorpt_correction_type none
_exptl_absorpt_process_details none
_exptl_crystal_colour colorless
_exptl_crystal_density_diffrn 1.312
_exptl_crystal_density_method 'not measured'
_exptl_crystal_description prism
_exptl_crystal_F_000 238
_exptl_crystal_size_max 0.3
_exptl_crystal_size_mid 0.2
_exptl_crystal_size_min 0.1
_refine_diff_density_max 0.122
_refine_diff_density_min -0.147
_refine_ls_extinction_method none
_refine_ls_goodness_of_fit_ref 1.063
_refine_ls_hydrogen_treatment constr
_refine_ls_matrix_type full
_refine_ls_number_parameters 165
_refine_ls_number_reflns 2021
_refine_ls_number_restraints 0
_refine_ls_restrained_S_all 1.063
_refine_ls_R_factor_all 0.0546
_refine_ls_R_factor_gt 0.0420
_refine_ls_shift/su_max 0.000
_refine_ls_shift/su_mean 0.000
_refine_ls_structure_factor_coef Fsqd
_refine_ls_weighting_details 'calc w=1/[\s^2^(Fo^2^)+(0.07P)^2^+0.0744P] where P=(Fo^2^+2Fc^2^)/3'
_refine_ls_weighting_scheme calc
_refine_ls_wR_factor_gt 0.1187
_refine_ls_wR_factor_ref 0.1263
_reflns_number_gt 1611
_reflns_number_total 2021
_reflns_threshold_expression I>2\s(I)
_cod_data_source_file av1153.cif
_cod_data_source_block pyr0
_cod_database_code 2013731

loop_
_symmetry_equiv_pos_as_xyz
'x, y, z'
'-x, -y, -z'

loop_
_atom_site_label
_atom_site_fract_x
_atom_site_fract_y
_atom_site_fract_z
_atom_site_U_iso_or_equiv
_atom_site_adp_type
_atom_site_calc_flag
_atom_site_refinement_flags
_atom_site_occupancy
_atom_site_disorder_assembly
_atom_site_disorder_group
_atom_site_type_symbol
O1 1.1700(2) 0.70288(18) 0.06695(14) 0.0540(5) Uani d P 0.738(3) . . O
H1O1 1.2729 0.7309 0.0078 0.062(7) Uiso calc PR 0.738(3) . . H
O1A 1.3794(7) 0.5964(5) -0.1382(4) 0.0607(15) Uani d P 0.262(3) . . O
C1 1.1955(2) 0.54401(17) -0.07399(14) 0.0438(4) Uani d . 1 . . C
C2 1.0863(2) 0.59945(17) 0.03575(14) 0.0427(4) Uani d . 1 . . C
C3 0.8884(2) 0.55622(16) 0.11220(13) 0.0405(4) Uani d . 1 . . C
C4 0.7711(2) 0.61203(16) 0.23101(13) 0.0415(4) Uani d . 1 . . C
C5 0.8831(3) 0.61239(18) 0.32024(15) 0.0496(4) Uani d . 1 . . C
H5 1.0348 0.5789 0.3048 0.059 Uiso calc R 1 . . H
C6 0.7717(3) 0.6619(2) 0.43178(16) 0.0594(5) Uani d . 1 . . C
H6 0.8489 0.6607 0.4908 0.071 Uiso calc R 1 . . H
C7 0.5472(3) 0.7130(2) 0.45612(18) 0.0643(5) Uani d . 1 . . C
H7 0.4728 0.7467 0.5310 0.077 Uiso calc R 1 . . H
C8 0.4345(3) 0.7137(2) 0.36885(18) 0.0645(5) Uani d . 1 . . C
H8 0.2830 0.7483 0.3846 0.077 Uiso calc R 1 . . H
C9 0.5440(3) 0.66333(19) 0.25790(16) 0.0529(4) Uani d . 1 . . C
H9 0.4650 0.6636 0.2001 0.064 Uiso calc R 1 . . H
O2 0.53951(19) 0.12618(16) 0.08110(12) 0.0676(4) Uani d . 1 . . O
N1 0.2325(2) 0.03140(15) 0.11983(13) 0.0507(4) Uani d . 1 . . N
H1N 0.2911 -0.0085 0.0540 0.061 Uiso calc R 1 . . H
C10 0.3493(3) 0.11471(19) 0.14868(16) 0.0505(4) Uani d . 1 . . C
C11 0.2426(3) 0.1799(2) 0.25613(18) 0.0623(5) Uani d . 1 . . C
H11 0.3126 0.2399 0.2798 0.075 Uiso calc R 1 . . H
C12 0.0409(3) 0.1564(2) 0.3249(2) 0.0697(5) Uani d . 1 . . C
H12 -0.0256 0.1998 0.3957 0.084 Uiso calc R 1 . . H
C13 -0.0701(3) 0.0679(2) 0.2918(2) 0.0664(5) Uani d . 1 . . C
H13 -0.2088 0.0512 0.3398 0.080 Uiso calc R 1 . . H
C14 0.0301(3) 0.00755(19) 0.18833(18) 0.0575(4) Uani d . 1 . . C
H14 -0.0405 -0.0511 0.1637 0.069 Uiso calc R 1 . . H

loop_
_atom_site_aniso_label
_atom_site_aniso_U_11
_atom_site_aniso_U_22
_atom_site_aniso_U_33
_atom_site_aniso_U_12
_atom_site_aniso_U_13
_atom_site_aniso_U_23
O1 0.0574(10) 0.0712(10) 0.0509(9) -0.0405(8) 0.0070(7) -0.0328(7)
O1A 0.057(3) 0.071(3) 0.061(3) -0.023(2) 0.004(2) -0.033(2)
C1 0.0436(8) 0.0465(8) 0.0445(8) -0.0166(6) -0.0067(6) -0.0130(6)
C2 0.0454(8) 0.0442(7) 0.0450(8) -0.0188(6) -0.0080(6) -0.0143(6)
C3 0.0429(8) 0.0399(7) 0.0404(8) -0.0117(6) -0.0080(6) -0.0113(6)
C4 0.0457(8) 0.0391(7) 0.0400(8) -0.0135(6) -0.0053(6) -0.0104(6)
C5 0.0490(9) 0.0566(9) 0.0471(9) -0.0149(7) -0.0082(7) -0.0177(7)
C6 0.0686(12) 0.0719(11) 0.0464(9) -0.0203(9) -0.0098(8) -0.0246(8)
C7 0.0681(12) 0.0705(11) 0.0535(10) -0.0083(9) -0.0016(9) -0.0305(9)
C8 0.0508(10) 0.0748(12) 0.0622(11) 0.0000(9) -0.0042(9) -0.0291(9)
C9 0.0473(9) 0.0601(9) 0.0517(9) -0.0065(7) -0.0113(7) -0.0186(7)
O2 0.0564(8) 0.0936(9) 0.0644(8) -0.0416(7) 0.0094(6) -0.0342(7)
N1 0.0491(8) 0.0556(8) 0.0509(8) -0.0198(6) -0.0038(6) -0.0174(6)
C10 0.0494(9) 0.0554(9) 0.0490(9) -0.0212(7) -0.0049(7) -0.0134(7)
C11 0.0615(11) 0.0695(11) 0.0646(11) -0.0239(9) -0.0010(9) -0.0318(9)
C12 0.0659(12) 0.0715(11) 0.0714(12) -0.0173(9) 0.0079(10) -0.0360(10)
C13 0.0483(10) 0.0625(11) 0.0826(13) -0.0159(8) 0.0074(9) -0.0270(9)
C14 0.0461(9) 0.0528(9) 0.0753(11) -0.0174(7) -0.0073(8) -0.0186(8)

loop_
_atom_type_symbol
_atom_type_description
_atom_type_scat_dispersion_real
_atom_type_scat_dispersion_imag
_atom_type_scat_source
C C 0.0033 0.0016 'International Tables Vol C Tables 4.2.6.8 and 6.1.1.4'
H H 0.0000 0.0000 'International Tables Vol C Tables 4.2.6.8 and 6.1.1.4'
O O 0.0106 0.0060 'International Tables Vol C Tables 4.2.6.8 and 6.1.1.4'
N N 0.0061 0.0033 'International Tables Vol C Tables 4.2.6.8 and 6.1.1.4'

loop_
_geom_angle_atom_site_label_1
_geom_angle_atom_site_label_2
_geom_angle_atom_site_label_3
_geom_angle_site_symmetry_1
_geom_angle_site_symmetry_3
_geom_angle
C2 O1 H1O1 . . 109.5
O1A O1A C1 1 . 0(10)
O1A C1 O1A 1 . 0.0(7)
O1A C1 C2 1 . 114.7(2)
O1A C1 C2 . . 114.7(2)
O1A C1 C3 1 2_765 124.0(2)
O1A C1 C3 . 2_765 124.0(2)
C2 C1 C3 . 2_765 121.29(13)
O1 C2 C1 . . 119.42(13)
O1 C2 C3 . . 119.39(13)
C1 C2 C3 . . 121.15(13)
C1 C3 C2 2_765 . 117.56(13)
C1 C3 C4 2_765 . 120.47(13)
C2 C3 C4 . . 121.96(12)
C5 C4 C9 . . 117.71(14)
C5 C4 C3 . . 121.29(13)
C9 C4 C3 . . 120.99(13)
C6 C5 C4 . . 120.80(15)
C6 C5 H5 . . 119.6
C4 C5 H5 . . 119.6
C7 C6 C5 . . 120.54(16)
C7 C6 H6 . . 119.7
C5 C6 H6 . . 119.7
C8 C7 C6 . . 119.32(16)
C8 C7 H7 . . 120.3
C6 C7 H7 . . 120.3
C7 C8 C9 . . 120.55(17)
C7 C8 H8 . . 119.7
C9 C8 H8 . . 119.7
C8 C9 C4 . . 121.08(16)
C8 C9 H9 . . 119.5
C4 C9 H9 . . 119.5
C14 N1 C10 . . 123.97(14)
C14 N1 H1N . . 118.0
C10 N1 H1N . . 118.0
O2 C10 N1 . . 119.10(14)
O2 C10 C11 . . 125.53(14)
N1 C10 C11 . . 115.36(14)
C12 C11 C10 . . 120.94(16)
C12 C11 H11 . . 119.5
C10 C11 H11 . . 119.5
C11 C12 C13 . . 121.19(17)
C11 C12 H12 . . 119.4
C13 C12 H12 . . 119.4
C14 C13 C12 . . 117.92(16)
C14 C13 H13 . . 121.0
C12 C13 H13 . . 121.0
C13 C14 N1 . . 120.61(16)
C13 C14 H14 . . 119.7
N1 C14 H14 . . 119.7

loop_
_geom_bond_atom_site_label_1
_geom_bond_atom_site_label_2
_geom_bond_site_symmetry_2
_geom_bond_distance
_geom_bond_publ_flag
O1 C2 . 1.3714(18) ?
O1 H1O1 . 0.8200 ?
O1A O1A 1 0.000(13) ?
O1A C1 . 1.326(4) ?
C1 O1A 1 1.326(4) ?
C1 C2 . 1.390(2) ?
C1 C3 2_765 1.3952(19) ?
C2 C3 . 1.398(2) ?
C3 C1 2_765 1.3952(19) ?
C3 C4 . 1.4851(19) ?
C4 C5 . 1.390(2) ?
C4 C9 . 1.393(2) ?
C5 C6 . 1.383(2) ?
C5 H5 . 0.9300 ?
C6 C7 . 1.377(3) ?
C6 H6 . 0.9300 ?
C7 C8 . 1.371(3) ?
C7 H7 . 0.9300 ?
C8 C9 . 1.379(2) ?
C8 H8 . 0.9300 ?
C9 H9 . 0.9300 ?
O2 C10 . 1.2597(18) ?
N1 C14 . 1.352(2) ?
N1 C10 . 1.3616(19) ?
N1 H1N . 0.8600 ?
C10 C11 . 1.412(2) ?
C11 C12 . 1.348(2) ?
C11 H11 . 0.9300 ?
C12 C13 . 1.398(3) ?
C12 H12 . 0.9300 ?
C13 C14 . 1.346(3) ?
C13 H13 . 0.9300 ?
C14 H14 . 0.9300 ?

loop_
_geom_torsion_atom_site_label_1
_geom_torsion_atom_site_label_2
_geom_torsion_atom_site_label_3
_geom_torsion_atom_site_label_4
_geom_torsion_site_symmetry_1
_geom_torsion_site_symmetry_4
_geom_torsion
O1A O1A C1 C2 1 . 0.0(2)
O1A O1A C1 C3 1 2_765 0.0(3)
O1A C1 C2 O1 1 . 1.4(3)
O1A C1 C2 O1 . . 1.4(3)
C3 C1 C2 O1 2_765 . -177.44(14)
O1A C1 C2 C3 1 . 179.1(3)
O1A C1 C2 C3 . . 179.1(3)
C3 C1 C2 C3 2_765 . 0.2(2)
O1 C2 C3 C1 . 2_765 177.45(14)
C1 C2 C3 C1 . 2_765 -0.2(2)
O1 C2 C3 C4 . . -3.3(2)
C1 C2 C3 C4 . . 178.99(13)
C1 C3 C4 C5 2_765 . 136.34(15)
C2 C3 C4 C5 . . -42.9(2)
C1 C3 C4 C9 2_765 . -42.6(2)
C2 C3 C4 C9 . . 138.24(15)
C9 C4 C5 C6 . . 0.1(2)
C3 C4 C5 C6 . . -178.83(14)
C4 C5 C6 C7 . . -0.5(3)
C5 C6 C7 C8 . . 0.3(3)
C6 C7 C8 C9 . . 0.2(3)
C7 C8 C9 C4 . . -0.6(3)
C5 C4 C9 C8 . . 0.4(2)
C3 C4 C9 C8 . . 179.34(14)
C14 N1 C10 O2 . . 177.92(15)
C14 N1 C10 C11 . . -1.2(2)
O2 C10 C11 C12 . . -177.81(18)
N1 C10 C11 C12 . . 1.2(3)
C10 C11 C12 C13 . . -0.5(3)
C11 C12 C13 C14 . . -0.4(3)
C12 C13 C14 N1 . . 0.5(3)
C10 N1 C14 C13 . . 0.3(3)
